data_7122332
loop_
_publ_author_name
'Schuhknecht, Danny'
'Truong, Khai-Nghi'
'Spaniol, Thomas P.'
'Maron, Laurent'
'Okuda, Jun'

_publ_section_title
;
 Molecular hydrides of divalent ytterbium supported by a macrocyclic
 ligand: synthesis, structure and olefin hydrofunctionalization catalysis.
;
_journal_issue 80
_journal_name_full 'Chemical communications (Cambridge, England)'
_journal_page_first 11280
_journal_page_last 11283
_journal_paper_doi 10.1039/c8cc05152f
_journal_volume 54
_journal_year 2018
_chemical_formula_moiety 'C32 H36 B, C19 H35 N4 Yb, 3(C4 H8 O)'
_chemical_formula_sum 'C63 H95 B N4 O3 Yb'
_chemical_formula_weight 1140.27
_chemical_name_common 'DS602a (n17_b03)'
_chemical_properties_physical Air-sensitive,Moisture-sensitive,Oxygen-sensitive
_space_group_crystal_system triclinic
_space_group_IT_number 2
_space_group_name_Hall '-P 1'
_space_group_name_H-M_alt 'P -1'
_symmetry_space_group_name_Hall '-P 1'
_symmetry_space_group_name_H-M 'P -1'
_atom_sites_solution_hydrogens geom
_audit_creation_method SHELXL-2017/1
_audit_update_record
;
2018-06-25 deposited with the CCDC.
2018-09-11 downloaded from the CCDC.
;
_cell_angle_alpha 102.769(5)
_cell_angle_beta 92.103(6)
_cell_angle_gamma 94.209(5)
_cell_formula_units_Z 2
_cell_length_a 12.3940(14)
_cell_length_b 13.0452(16)
_cell_length_c 19.0172(19)
_cell_measurement_reflns_used 2893
_cell_measurement_temperature 100(2)
_cell_measurement_theta_max 19.00
_cell_measurement_theta_min 2.20
_cell_volume 2986.2(6)
_computing_cell_refinement 'SMART (Bruker, 2001)'
_computing_data_collection 'SMART (Bruker, 2001)'
_computing_data_reduction 'SAINT-PLUS (Bruker, 2009)'
_computing_molecular_graphics 'PLATON (Spek, 2009)'
_computing_publication_material 'SHELXL2017/1 (Sheldrick, 2017)'
_computing_structure_refinement 'SHELXL2017/1 (Sheldrick, 2017)'
_computing_structure_solution 'SHELXS2013 (Sheldrick, 2008)'
_diffrn_ambient_temperature 100(2)
_diffrn_measured_fraction_theta_full 0.999
_diffrn_measured_fraction_theta_max 0.976
_diffrn_measurement_device_type 'Bruker APEX CCD area detector'
_diffrn_measurement_method '\w scans'
_diffrn_radiation_monochromator 'multilayer optics'
_diffrn_radiation_source microsource
_diffrn_radiation_type MoK\a
_diffrn_radiation_wavelength 0.71073
_diffrn_reflns_av_R_equivalents 0.1157
_diffrn_reflns_av_unetI/netI 0.1083
_diffrn_reflns_Laue_measured_fraction_full 0.999
_diffrn_reflns_Laue_measured_fraction_max 0.976
_diffrn_reflns_limit_h_max 15
_diffrn_reflns_limit_h_min -14
_diffrn_reflns_limit_k_max 15
_diffrn_reflns_limit_k_min -15
_diffrn_reflns_limit_l_max 22
_diffrn_reflns_limit_l_min -23
_diffrn_reflns_number 43760
_diffrn_reflns_point_group_measured_fraction_full 0.999
_diffrn_reflns_point_group_measured_fraction_max 0.976
_diffrn_reflns_theta_full 25.242
_diffrn_reflns_theta_max 25.714
_diffrn_reflns_theta_min 2.032
_exptl_absorpt_coefficient_mu 1.612
_exptl_absorpt_correction_T_max 0.7452
_exptl_absorpt_correction_T_min 0.5481
_exptl_absorpt_correction_type multi-scan
_exptl_absorpt_process_details SADABS
_exptl_crystal_colour red
_exptl_crystal_density_diffrn 1.268
_exptl_crystal_description rod
_exptl_crystal_F_000 1200
_exptl_crystal_recrystallization_method 'Re-crystallisation from solvent: thf'
_exptl_crystal_size_max 0.20
_exptl_crystal_size_mid 0.08
_exptl_crystal_size_min 0.07
_refine_diff_density_max 2.052
_refine_diff_density_min -3.182
_refine_diff_density_rms 0.165
_refine_ls_extinction_method none
_refine_ls_goodness_of_fit_ref 1.004
_refine_ls_hydrogen_treatment constr
_refine_ls_matrix_type full
_refine_ls_number_parameters 661
_refine_ls_number_reflns 11108
_refine_ls_number_restraints 0
_refine_ls_restrained_S_all 1.004
_refine_ls_R_factor_all 0.0865
_refine_ls_R_factor_gt 0.0596
_refine_ls_shift/su_max 0.000
_refine_ls_shift/su_mean 0.000
_refine_ls_structure_factor_coef Fsqd
_refine_ls_weighting_details 'w=1/[\s^2^(Fo^2^)+(0.0829P)^2^] where P=(Fo^2^+2Fc^2^)/3'
_refine_ls_weighting_scheme calc
_refine_ls_wR_factor_gt 0.1368
_refine_ls_wR_factor_ref 0.1515
_reflns_Friedel_coverage 0.000
_reflns_number_gt 8550
_reflns_number_total 11108
_reflns_threshold_expression 'I > 2\s(I)'
_cod_data_source_file c8cc05152f2.cif
_cod_data_source_block 6
_cod_depositor_comments 'Adding full bibliography for 7122331--7122333.cif.'
_cod_database_code 7122332
_shelx_shelxl_version_number 2017/1
_shelx_space_group_comment
;
The symmetry employed for this shelxl refinement is uniquely defined
by the following loop, which should always be used as a source of
symmetry information in preference to the above space-group names.
They are only intended as comments.
;
_shelx_estimated_absorpt_t_min 0.739
_shelx_estimated_absorpt_t_max 0.896

loop_
_space_group_symop_operation_xyz
'x, y, z'
'-x, -y, -z'

loop_
_atom_site_label
_atom_site_type_symbol
_atom_site_fract_x
_atom_site_fract_y
_atom_site_fract_z
_atom_site_U_iso_or_equiv
_atom_site_adp_type
_atom_site_occupancy
_atom_site_site_symmetry_order
_atom_site_calc_flag
_atom_site_refinement_flags_posn
_atom_site_refinement_flags_adp
Yb1 Yb 0.20735(2) 0.09460(2) 0.87086(2) 0.02112(11) Uani 1 1 d . .
N1 N 0.1217(4) 0.2612(4) 0.9330(3) 0.0263(13) Uani 1 1 d . .
N2 N 0.0474(4) 0.1151(4) 0.7899(3) 0.0250(12) Uani 1 1 d . .
N3 N 0.2767(5) 0.1007(4) 0.7502(3) 0.0271(13) Uani 1 1 d . .
N4 N 0.3519(5) 0.2505(4) 0.8919(3) 0.0283(13) Uani 1 1 d . .
C1 C 0.0125(6) 0.2589(6) 0.8946(4) 0.0302(16) Uani 1 1 d . .
H1A H -0.013295 0.330440 0.907003 0.036 Uiso 1 1 calc R U
H1B H -0.039649 0.210781 0.912564 0.036 Uiso 1 1 calc R U
C2 C 0.0133(6) 0.2237(5) 0.8133(4) 0.0298(16) Uani 1 1 d . .
H2A H -0.060271 0.226302 0.791919 0.036 Uiso 1 1 calc R U
H2B H 0.063269 0.273100 0.794837 0.036 Uiso 1 1 calc R U
C3 C 0.0818(6) 0.0972(6) 0.7143(4) 0.0311(16) Uani 1 1 d . .
H3A H 0.030675 0.128152 0.685261 0.037 Uiso 1 1 calc R U
H3B H 0.078313 0.020414 0.693437 0.037 Uiso 1 1 calc R U
C4 C 0.1956(6) 0.1451(5) 0.7091(4) 0.0299(16) Uani 1 1 d . .
H4A H 0.213635 0.131938 0.657799 0.036 Uiso 1 1 calc R U
H4B H 0.198550 0.222371 0.727995 0.036 Uiso 1 1 calc R U
C5 C 0.3820(6) 0.1709(6) 0.7636(4) 0.0387(18) Uani 1 1 d . .
H5A H 0.402007 0.189721 0.717901 0.046 Uiso 1 1 calc R U
H5B H 0.440090 0.130902 0.778793 0.046 Uiso 1 1 calc R U
C6 C 0.3752(6) 0.2717(6) 0.8211(4) 0.0367(18) Uani 1 1 d . .
H6A H 0.444725 0.315654 0.825382 0.044 Uiso 1 1 calc R U
H6B H 0.317599 0.312173 0.805869 0.044 Uiso 1 1 calc R U
C7 C 0.3099(6) 0.3434(5) 0.9395(4) 0.0309(16) Uani 1 1 d . .
H7A H 0.352279 0.408112 0.933882 0.037 Uiso 1 1 calc R U
H7B H 0.320445 0.338028 0.990394 0.037 Uiso 1 1 calc R U
C8 C 0.1924(6) 0.3528(5) 0.9234(4) 0.0308(16) Uani 1 1 d . .
H8A H 0.170083 0.417476 0.955564 0.037 Uiso 1 1 calc R U
H8B H 0.182198 0.360483 0.872996 0.037 Uiso 1 1 calc R U
C9 C 0.1049(6) 0.2696(6) 1.0107(4) 0.0314(16) Uani 1 1 d . .
H9A H 0.175146 0.272751 1.036887 0.047 Uiso 1 1 calc R U
H9B H 0.059312 0.207916 1.016800 0.047 Uiso 1 1 calc R U
H9C H 0.069277 0.333795 1.029881 0.047 Uiso 1 1 calc R U
C10 C -0.0468(6) 0.0383(5) 0.7920(4) 0.0323(16) Uani 1 1 d . .
H10A H -0.072553 0.050551 0.841063 0.048 Uiso 1 1 calc R U
H10B H -0.024611 -0.033620 0.778052 0.048 Uiso 1 1 calc R U
H10C H -0.105139 0.047580 0.758382 0.048 Uiso 1 1 calc R U
C11 C 0.3016(6) -0.0039(6) 0.7091(4) 0.0334(17) Uani 1 1 d . .
H11A H 0.234981 -0.051235 0.699009 0.050 Uiso 1 1 calc R U
H11B H 0.354022 -0.033155 0.737480 0.050 Uiso 1 1 calc R U
H11C H 0.332351 0.003089 0.663481 0.050 Uiso 1 1 calc R U
C12 C 0.4526(6) 0.2253(6) 0.9268(4) 0.0373(18) Uani 1 1 d . .
H12A H 0.478684 0.161597 0.897030 0.056 Uiso 1 1 calc R U
H12B H 0.437570 0.213352 0.974680 0.056 Uiso 1 1 calc R U
H12C H 0.508038 0.284366 0.931608 0.056 Uiso 1 1 calc R U
C13 C 0.4344(7) -0.0613(6) 0.8819(5) 0.043(2) Uani 1 1 d . .
H13A H 0.452002 -0.099204 0.835717 0.052 Uiso 1 1 calc R U
H13B H 0.489990 -0.022759 0.915077 0.052 Uiso 1 1 calc R U
C14 C 0.3287(6) -0.0623(5) 0.9008(4) 0.0280(15) Uani 1 1 d . .
C15 C 0.2948(6) -0.0024(5) 0.9698(4) 0.0313(16) Uani 1 1 d . .
H15 H 0.348499 0.035819 1.004586 0.038 Uiso 1 1 calc R U
C16 C 0.1857(6) 0.0001(5) 0.9862(4) 0.0351(18) Uani 1 1 d . .
H16 H 0.167801 0.036250 1.032821 0.042 Uiso 1 1 calc R U
C17 C 0.1024(6) -0.0490(5) 0.9358(4) 0.0271(15) Uani 1 1 d . .
H17 H 0.028594 -0.039274 0.945015 0.032 Uiso 1 1 calc R U
C18 C 0.1324(6) -0.1143(5) 0.8700(4) 0.0279(15) Uani 1 1 d . .
H18 H 0.077669 -0.155157 0.837241 0.033 Uiso 1 1 calc R U
C19 C 0.2395(6) -0.1192(5) 0.8532(4) 0.0280(16) Uani 1 1 d . .
H19 H 0.255554 -0.162005 0.808196 0.034 Uiso 1 1 calc R U
B2 B 0.2380(6) 0.5834(6) 0.2520(4) 0.0215(16) Uani 1 1 d . .
C20 C 0.3099(5) 0.6001(5) 0.3295(3) 0.0220(14) Uani 1 1 d . .
C21 C 0.2710(5) 0.5662(5) 0.3895(3) 0.0229(14) Uani 1 1 d . .
H21 H 0.197765 0.537655 0.386316 0.027 Uiso 1 1 calc R U
C22 C 0.3306(6) 0.5712(5) 0.4525(3) 0.0268(15) Uani 1 1 d . .
C23 C 0.4389(6) 0.6128(5) 0.4578(4) 0.0272(15) Uani 1 1 d . .
H23 H 0.481942 0.617183 0.500931 0.033 Uiso 1 1 calc R U
C24 C 0.4837(5) 0.6476(5) 0.4004(4) 0.0258(15) Uani 1 1 d . .
C25 C 0.4177(5) 0.6411(5) 0.3381(3) 0.0223(14) Uani 1 1 d . .
H25 H 0.448304 0.666224 0.299376 0.027 Uiso 1 1 calc R U
C26 C 0.2821(6) 0.5365(6) 0.5160(4) 0.0369(18) Uani 1 1 d . .
H26A H 0.205560 0.512095 0.504036 0.055 Uiso 1 1 calc R U
H26B H 0.288133 0.595959 0.558048 0.055 Uiso 1 1 calc R U
H26C H 0.321093 0.478792 0.527106 0.055 Uiso 1 1 calc R U
C27 C 0.5987(6) 0.6932(7) 0.4062(4) 0.0419(19) Uani 1 1 d . .
H27A H 0.600664 0.767664 0.403999 0.063 Uiso 1 1 calc R U
H27B H 0.637804 0.654542 0.366221 0.063 Uiso 1 1 calc R U
H27C H 0.633192 0.687316 0.452202 0.063 Uiso 1 1 calc R U
C28 C 0.1064(5) 0.5788(5) 0.2632(3) 0.0208(14) Uani 1 1 d . .
C29 C 0.0290(5) 0.5160(5) 0.2132(3) 0.0227(14) Uani 1 1 d . .
H29 H 0.053724 0.475958 0.169687 0.027 Uiso 1 1 calc R U
C30 C -0.0833(5) 0.5085(5) 0.2235(4) 0.0264(15) Uani 1 1 d . .
C31 C -0.1197(6) 0.5699(5) 0.2869(4) 0.0275(15) Uani 1 1 d . .
H31 H -0.194725 0.565935 0.295573 0.033 Uiso 1 1 calc R U
C32 C -0.0462(6) 0.6373(5) 0.3378(4) 0.0266(15) Uani 1 1 d . .
C33 C 0.0640(5) 0.6409(5) 0.3243(3) 0.0248(15) Uani 1 1 d . .
H33 H 0.112906 0.687934 0.358226 0.030 Uiso 1 1 calc R U
C34 C -0.1610(6) 0.4335(6) 0.1701(4) 0.0356(17) Uani 1 1 d . .
H34A H -0.125161 0.408938 0.125140 0.053 Uiso 1 1 calc R U
H34B H -0.224510 0.469706 0.160298 0.053 Uiso 1 1 calc R U
H34C H -0.184050 0.372905 0.190269 0.053 Uiso 1 1 calc R U
C35 C -0.0842(6) 0.6998(6) 0.4077(4) 0.0358(18) Uani 1 1 d . .
H35A H -0.059188 0.670015 0.447795 0.054 Uiso 1 1 calc R U
H35B H -0.163549 0.696665 0.405280 0.054 Uiso 1 1 calc R U
H35C H -0.054592 0.773451 0.415434 0.054 Uiso 1 1 calc R U
C36 C 0.2647(5) 0.6793(5) 0.2098(3) 0.0198(13) Uani 1 1 d . .
C37 C 0.2474(5) 0.6642(5) 0.1353(3) 0.0224(14) Uani 1 1 d . .
H37 H 0.224668 0.595209 0.108084 0.027 Uiso 1 1 calc R U
C38 C 0.2620(5) 0.7460(5) 0.0984(3) 0.0255(15) Uani 1 1 d . .
C39 C 0.2964(5) 0.8473(5) 0.1383(3) 0.0248(15) Uani 1 1 d . .
H39 H 0.305919 0.903654 0.114270 0.030 Uiso 1 1 calc R U
C40 C 0.3166(5) 0.8666(5) 0.2123(4) 0.0267(15) Uani 1 1 d . .
C41 C 0.2995(5) 0.7829(5) 0.2471(3) 0.0227(14) Uani 1 1 d . .
H41 H 0.311902 0.796758 0.298006 0.027 Uiso 1 1 calc R U
C42 C 0.2424(6) 0.7239(6) 0.0170(4) 0.0318(16) Uani 1 1 d . .
H42A H 0.169863 0.742720 0.005271 0.048 Uiso 1 1 calc R U
H42B H 0.247892 0.648752 -0.003563 0.048 Uiso 1 1 calc R U
H42C H 0.296749 0.765881 -0.003230 0.048 Uiso 1 1 calc R U
C43 C 0.3570(6) 0.9759(5) 0.2556(4) 0.0295(16) Uani 1 1 d . .
H43A H 0.402399 1.011982 0.225889 0.044 Uiso 1 1 calc R U
H43B H 0.399588 0.969668 0.298687 0.044 Uiso 1 1 calc R U
H43C H 0.294939 1.016606 0.270253 0.044 Uiso 1 1 calc R U
C44 C 0.2762(5) 0.4707(5) 0.2050(3) 0.0214(14) Uani 1 1 d . .
C45 C 0.2251(5) 0.3716(5) 0.2070(3) 0.0213(14) Uani 1 1 d . .
H45 H 0.159592 0.369229 0.231279 0.026 Uiso 1 1 calc R U
C46 C 0.2658(5) 0.2770(5) 0.1753(3) 0.0230(14) Uani 1 1 d . .
C47 C 0.3636(6) 0.2792(5) 0.1407(3) 0.0269(15) Uani 1 1 d . .
H47 H 0.393048 0.215063 0.119480 0.032 Uiso 1 1 calc R U
C48 C 0.4176(5) 0.3752(5) 0.1373(3) 0.0221(14) Uani 1 1 d . .
C49 C 0.3722(5) 0.4683(5) 0.1679(3) 0.0239(14) Uani 1 1 d . .
H49 H 0.407958 0.533364 0.163538 0.029 Uiso 1 1 calc R U
C50 C 0.2060(6) 0.1731(5) 0.1801(4) 0.0298(16) Uani 1 1 d . .
H50A H 0.196519 0.172108 0.230866 0.045 Uiso 1 1 calc R U
H50B H 0.247983 0.114648 0.158079 0.045 Uiso 1 1 calc R U
H50C H 0.134826 0.165457 0.154374 0.045 Uiso 1 1 calc R U
C51 C 0.5275(6) 0.3805(6) 0.1035(4) 0.0326(17) Uani 1 1 d . .
H51A H 0.551530 0.309244 0.089331 0.049 Uiso 1 1 calc R U
H51B H 0.580673 0.424983 0.138749 0.049 Uiso 1 1 calc R U
H51C H 0.520583 0.410488 0.060821 0.049 Uiso 1 1 calc R U
O1 O 0.1421(6) 0.9368(5) 0.5431(4) 0.0655(19) Uani 1 1 d . .
C52 C 0.1556(10) 0.9991(8) 0.4905(5) 0.069(3) Uani 1 1 d . .
H52A H 0.190893 1.069823 0.513193 0.082 Uiso 1 1 calc R U
H52B H 0.084390 1.007738 0.468120 0.082 Uiso 1 1 calc R U
C53 C 0.2256(10) 0.9409(8) 0.4345(5) 0.076(3) Uani 1 1 d . .
H53A H 0.276471 0.990567 0.416881 0.091 Uiso 1 1 calc R U
H53B H 0.181049 0.896882 0.392998 0.091 Uiso 1 1 calc R U
C54 C 0.2874(9) 0.8716(8) 0.4765(5) 0.061(3) Uani 1 1 d . .
H54A H 0.308928 0.806985 0.443853 0.074 Uiso 1 1 calc R U
H54B H 0.352331 0.911192 0.504263 0.074 Uiso 1 1 calc R U
C55 C 0.2010(8) 0.8466(7) 0.5255(5) 0.055(2) Uani 1 1 d . .
H55A H 0.152587 0.784407 0.500544 0.067 Uiso 1 1 calc R U
H55B H 0.234350 0.831153 0.569727 0.067 Uiso 1 1 calc R U
O2 O 0.6219(5) 0.2405(4) 0.3211(3) 0.0508(15) Uani 1 1 d . .
C56 C 0.5910(7) 0.3261(6) 0.2898(4) 0.047(2) Uani 1 1 d . .
H56A H 0.576125 0.301226 0.237021 0.056 Uiso 1 1 calc R U
H56B H 0.649905 0.383723 0.298586 0.056 Uiso 1 1 calc R U
C57 C 0.4900(6) 0.3648(6) 0.3257(4) 0.0378(19) Uani 1 1 d . .
H57A H 0.442224 0.392166 0.292514 0.045 Uiso 1 1 calc R U
H57B H 0.508187 0.420344 0.370074 0.045 Uiso 1 1 calc R U
C58 C 0.4378(7) 0.2645(6) 0.3432(5) 0.048(2) Uani 1 1 d . .
H58A H 0.391050 0.280968 0.384610 0.058 Uiso 1 1 calc R U
H58B H 0.394349 0.220724 0.300987 0.058 Uiso 1 1 calc R U
C59 C 0.5360(7) 0.2101(6) 0.3618(5) 0.047(2) Uani 1 1 d . .
H59A H 0.556145 0.232212 0.414084 0.056 Uiso 1 1 calc R U
H59B H 0.519906 0.132566 0.349024 0.056 Uiso 1 1 calc R U
O3 O 0.0354(4) 0.8171(4) 0.6828(3) 0.0430(13) Uani 1 1 d . .
C60 C -0.0545(6) 0.8114(6) 0.6307(4) 0.0354(18) Uani 1 1 d . .
H60A H -0.029290 0.832573 0.586792 0.042 Uiso 1 1 calc R U
H60B H -0.110110 0.858175 0.651605 0.042 Uiso 1 1 calc R U
C61 C -0.0997(7) 0.6972(6) 0.6131(4) 0.0385(18) Uani 1 1 d . .
H61A H -0.137374 0.677373 0.564641 0.046 Uiso 1 1 calc R U
H61B H -0.150438 0.682730 0.649489 0.046 Uiso 1 1 calc R U
C62 C 0.0026(7) 0.6391(6) 0.6157(4) 0.0406(19) Uani 1 1 d . .
H62A H -0.013948 0.568772 0.626236 0.049 Uiso 1 1 calc R U
H62B H 0.039718 0.630828 0.569812 0.049 Uiso 1 1 calc R U
C63 C 0.0696(7) 0.7120(6) 0.6769(4) 0.044(2) Uani 1 1 d . .
H63A H 0.058654 0.689072 0.722572 0.053 Uiso 1 1 calc R U
H63B H 0.147506 0.711178 0.667125 0.053 Uiso 1 1 calc R U

loop_
_atom_site_aniso_label
_atom_site_aniso_U_11
_atom_site_aniso_U_22
_atom_site_aniso_U_33
_atom_site_aniso_U_23
_atom_site_aniso_U_13
_atom_site_aniso_U_12
Yb1 0.01328(16) 0.01937(16) 0.03005(17) 0.00537(10) -0.00195(11) -0.00097(11)
N1 0.017(3) 0.027(3) 0.034(3) 0.006(2) 0.001(2) 0.001(2)
N2 0.019(3) 0.019(3) 0.037(3) 0.008(2) -0.003(2) 0.000(2)
N3 0.020(3) 0.025(3) 0.035(3) 0.004(2) -0.004(2) 0.004(3)
N4 0.017(3) 0.026(3) 0.038(3) 0.001(2) -0.007(3) -0.004(2)
C1 0.020(4) 0.030(4) 0.038(4) 0.002(3) -0.003(3) 0.006(3)
C2 0.020(4) 0.025(4) 0.042(4) 0.004(3) -0.004(3) 0.002(3)
C3 0.027(4) 0.031(4) 0.035(4) 0.008(3) -0.008(3) -0.004(3)
C4 0.025(4) 0.025(4) 0.038(4) 0.005(3) 0.001(3) -0.002(3)
C5 0.025(4) 0.044(5) 0.044(4) 0.005(3) 0.008(4) -0.005(4)
C6 0.024(4) 0.037(4) 0.046(4) 0.009(3) -0.004(3) -0.017(3)
C7 0.022(4) 0.023(4) 0.044(4) 0.005(3) -0.004(3) -0.009(3)
C8 0.028(4) 0.023(4) 0.040(4) 0.005(3) 0.000(3) -0.006(3)
C9 0.018(4) 0.040(4) 0.034(4) 0.005(3) -0.004(3) -0.004(3)
C10 0.024(4) 0.026(4) 0.045(4) 0.008(3) -0.007(3) -0.011(3)
C11 0.026(4) 0.034(4) 0.039(4) 0.008(3) 0.002(3) 0.001(3)
C12 0.019(4) 0.039(4) 0.047(4) -0.003(3) -0.008(3) -0.003(3)
C13 0.032(5) 0.044(5) 0.054(5) 0.014(4) 0.000(4) 0.003(4)
C14 0.020(4) 0.022(3) 0.042(4) 0.008(3) -0.004(3) 0.000(3)
C15 0.029(4) 0.026(4) 0.038(4) 0.007(3) -0.006(3) -0.001(3)
C16 0.040(5) 0.023(4) 0.043(4) 0.011(3) 0.002(4) 0.003(3)
C17 0.019(4) 0.029(4) 0.034(4) 0.009(3) 0.003(3) 0.001(3)
C18 0.021(4) 0.021(3) 0.040(4) 0.009(3) -0.005(3) -0.005(3)
C19 0.030(4) 0.017(3) 0.036(4) 0.004(3) 0.002(3) 0.001(3)
B2 0.011(4) 0.026(4) 0.025(4) 0.005(3) -0.004(3) -0.006(3)
C20 0.012(3) 0.022(3) 0.031(3) 0.004(3) 0.000(3) 0.002(3)
C21 0.009(3) 0.025(3) 0.033(4) 0.004(3) -0.002(3) 0.001(3)
C22 0.026(4) 0.026(4) 0.025(3) 0.001(3) 0.002(3) 0.001(3)
C23 0.023(4) 0.025(4) 0.031(4) 0.002(3) -0.006(3) -0.002(3)
C24 0.020(4) 0.024(3) 0.033(4) 0.006(3) -0.003(3) -0.002(3)
C25 0.014(3) 0.022(3) 0.031(3) 0.005(3) 0.004(3) 0.001(3)
C26 0.030(4) 0.045(5) 0.035(4) 0.011(3) 0.001(3) -0.003(4)
C27 0.021(4) 0.056(5) 0.051(5) 0.022(4) -0.005(4) -0.008(4)
C28 0.019(4) 0.015(3) 0.026(3) 0.002(2) -0.002(3) -0.003(3)
C29 0.019(4) 0.022(3) 0.027(3) 0.005(3) -0.003(3) 0.005(3)
C30 0.017(4) 0.025(3) 0.038(4) 0.010(3) -0.007(3) -0.001(3)
C31 0.012(4) 0.032(4) 0.039(4) 0.011(3) -0.002(3) -0.003(3)
C32 0.027(4) 0.020(3) 0.037(4) 0.013(3) 0.005(3) 0.005(3)
C33 0.016(4) 0.026(3) 0.029(4) 0.003(3) -0.004(3) -0.002(3)
C34 0.020(4) 0.032(4) 0.051(5) 0.007(3) -0.011(3) -0.002(3)
C35 0.026(4) 0.045(5) 0.034(4) 0.004(3) 0.001(3) 0.007(4)
C36 0.010(3) 0.019(3) 0.029(3) 0.005(3) -0.004(3) -0.005(3)
C37 0.012(3) 0.027(3) 0.028(3) 0.004(3) 0.000(3) 0.002(3)
C38 0.016(4) 0.035(4) 0.027(3) 0.007(3) 0.003(3) 0.006(3)
C39 0.019(4) 0.022(3) 0.034(4) 0.005(3) 0.005(3) 0.006(3)
C40 0.019(4) 0.020(3) 0.042(4) 0.007(3) -0.001(3) 0.002(3)
C41 0.013(3) 0.027(3) 0.026(3) 0.004(3) -0.003(3) 0.001(3)
C42 0.025(4) 0.039(4) 0.034(4) 0.013(3) 0.001(3) 0.005(3)
C43 0.020(4) 0.021(3) 0.045(4) 0.006(3) -0.006(3) -0.005(3)
C44 0.013(3) 0.028(3) 0.023(3) 0.007(3) -0.005(3) 0.004(3)
C45 0.013(3) 0.025(3) 0.025(3) 0.007(3) -0.004(3) -0.002(3)
C46 0.015(3) 0.021(3) 0.031(3) 0.003(3) -0.004(3) -0.002(3)
C47 0.021(4) 0.024(4) 0.032(4) 0.000(3) -0.004(3) 0.004(3)
C48 0.007(3) 0.030(4) 0.028(3) 0.006(3) -0.003(3) -0.001(3)
C49 0.021(4) 0.022(3) 0.025(3) 0.001(3) -0.005(3) -0.006(3)
C50 0.023(4) 0.025(4) 0.039(4) 0.008(3) -0.004(3) -0.010(3)
C51 0.017(4) 0.035(4) 0.044(4) 0.005(3) 0.005(3) 0.002(3)
O1 0.071(5) 0.065(4) 0.071(4) 0.028(3) 0.018(4) 0.022(4)
C52 0.097(9) 0.060(6) 0.058(6) 0.023(5) 0.026(6) 0.022(6)
C53 0.111(10) 0.071(7) 0.055(6) 0.018(5) 0.026(6) 0.035(7)
C54 0.063(7) 0.064(6) 0.057(6) 0.008(5) 0.007(5) 0.022(5)
C55 0.059(6) 0.055(6) 0.051(5) 0.009(4) -0.003(5) 0.009(5)
O2 0.037(4) 0.047(3) 0.071(4) 0.015(3) 0.004(3) 0.011(3)
C56 0.051(6) 0.041(5) 0.046(5) 0.003(4) -0.009(4) 0.009(4)
C57 0.040(5) 0.036(4) 0.034(4) 0.000(3) -0.009(3) 0.010(4)
C58 0.041(5) 0.039(5) 0.062(5) 0.003(4) -0.007(4) 0.006(4)
C59 0.050(6) 0.036(4) 0.052(5) 0.005(4) -0.005(4) 0.008(4)
O3 0.039(3) 0.031(3) 0.054(3) 0.002(2) -0.016(3) -0.003(3)
C60 0.036(5) 0.033(4) 0.036(4) 0.006(3) -0.004(3) 0.005(4)
C61 0.040(5) 0.042(4) 0.033(4) 0.007(3) 0.001(3) 0.005(4)
C62 0.042(5) 0.026(4) 0.051(5) 0.005(3) -0.005(4) -0.004(4)
C63 0.046(5) 0.029(4) 0.054(5) 0.003(3) -0.005(4) 0.003(4)

loop_
_atom_type_symbol
_atom_type_description
_atom_type_scat_dispersion_real
_atom_type_scat_dispersion_imag
_atom_type_scat_source
C C 0.0033 0.0016 'International Tables Vol C Tables 4.2.6.8 and 6.1.1.4'
H H 0.0000 0.0000 'International Tables Vol C Tables 4.2.6.8 and 6.1.1.4'
N N 0.0061 0.0033 'International Tables Vol C Tables 4.2.6.8 and 6.1.1.4'
B B 0.0013 0.0007 'International Tables Vol C Tables 4.2.6.8 and 6.1.1.4'
O O 0.0106 0.0060 'International Tables Vol C Tables 4.2.6.8 and 6.1.1.4'
Yb Yb -0.3850 5.5486 'International Tables Vol C Tables 4.2.6.8 and 6.1.1.4'

loop_
_geom_angle_atom_site_label_1
_geom_angle_atom_site_label_2
_geom_angle_atom_site_label_3
_geom_angle
N3 Yb1 N2 72.60(18)
N3 Yb1 N1 114.31(17)
N2 Yb1 N1 72.94(17)
N3 Yb1 N4 73.58(18)
N2 Yb1 N4 113.30(17)
N1 Yb1 N4 71.49(18)
N3 Yb1 C15 126.65(19)
N2 Yb1 C15 149.3(2)
N1 Yb1 C15 110.98(19)
N4 Yb1 C15 96.2(2)
N3 Yb1 C17 138.18(19)
N2 Yb1 C17 96.33(19)
N1 Yb1 C17 99.59(18)
N4 Yb1 C17 143.70(19)
C15 Yb1 C17 53.1(2)
N3 Yb1 C16 151.43(19)
N2 Yb1 C16 122.5(2)
N1 Yb1 C16 93.98(19)
N4 Yb1 C16 114.5(2)
C15 Yb1 C16 29.6(2)
C17 Yb1 C16 29.5(2)
N3 Yb1 C14 98.28(19)
N2 Yb1 C14 139.54(19)
N1 Yb1 C14 141.57(19)
N4 Yb1 C14 100.80(19)
C15 Yb1 C14 30.9(2)
C17 Yb1 C14 63.9(2)
C16 Yb1 C14 53.9(2)
N3 Yb1 C19 92.47(18)
N2 Yb1 C19 109.52(19)
N1 Yb1 C19 151.85(19)
N4 Yb1 C19 127.67(19)
C15 Yb1 C19 52.4(2)
C17 Yb1 C19 52.43(19)
C16 Yb1 C19 60.4(2)
C14 Yb1 C19 30.2(2)
N3 Yb1 C18 108.80(19)
N2 Yb1 C18 91.79(19)
N1 Yb1 C18 126.36(19)
N4 Yb1 C18 153.71(19)
C15 Yb1 C18 60.8(2)
C17 Yb1 C18 29.79(19)
C16 Yb1 C18 51.4(2)
C14 Yb1 C18 53.0(2)
C19 Yb1 C18 28.5(2)
C8 N1 C9 109.9(5)
C8 N1 C1 109.9(5)
C9 N1 C1 108.1(5)
C8 N1 Yb1 107.5(4)
C9 N1 Yb1 114.6(4)
C1 N1 Yb1 106.8(4)
C2 N2 C10 108.8(5)
C2 N2 C3 110.0(5)
C10 N2 C3 108.1(5)
C2 N2 Yb1 108.8(4)
C10 N2 Yb1 112.7(4)
C3 N2 Yb1 108.4(4)
C11 N3 C4 110.4(5)
C11 N3 C5 107.3(5)
C4 N3 C5 110.8(5)
C11 N3 Yb1 112.5(4)
C4 N3 Yb1 108.9(4)
C5 N3 Yb1 107.0(4)
C6 N4 C7 111.0(5)
C6 N4 C12 109.4(6)
C7 N4 C12 108.9(5)
C6 N4 Yb1 107.4(4)
C7 N4 Yb1 109.1(4)
C12 N4 Yb1 111.0(4)
N1 C1 C2 113.8(5)
N1 C1 H1A 108.8
C2 C1 H1A 108.8
N1 C1 H1B 108.8
C2 C1 H1B 108.8
H1A C1 H1B 107.7
N2 C2 C1 112.3(6)
N2 C2 H2A 109.2
C1 C2 H2A 109.2
N2 C2 H2B 109.2
C1 C2 H2B 109.2
H2A C2 H2B 107.9
N2 C3 C4 112.7(6)
N2 C3 H3A 109.0
C4 C3 H3A 109.0
N2 C3 H3B 109.0
C4 C3 H3B 109.0
H3A C3 H3B 107.8
N3 C4 C3 111.9(6)
N3 C4 H4A 109.2
C3 C4 H4A 109.2
N3 C4 H4B 109.2
C3 C4 H4B 109.2
H4A C4 H4B 107.9
N3 C5 C6 113.1(6)
N3 C5 H5A 109.0
C6 C5 H5A 109.0
N3 C5 H5B 109.0
C6 C5 H5B 109.0
H5A C5 H5B 107.8
N4 C6 C5 112.3(6)
N4 C6 H6A 109.1
C5 C6 H6A 109.1
N4 C6 H6B 109.1
C5 C6 H6B 109.1
H6A C6 H6B 107.9
N4 C7 C8 112.9(6)
N4 C7 H7A 109.0
C8 C7 H7A 109.0
N4 C7 H7B 109.0
C8 C7 H7B 109.0
H7A C7 H7B 107.8
N1 C8 C7 113.0(6)
N1 C8 H8A 109.0
C7 C8 H8A 109.0
N1 C8 H8B 109.0
C7 C8 H8B 109.0
H8A C8 H8B 107.8
N1 C9 H9A 109.5
N1 C9 H9B 109.5
H9A C9 H9B 109.5
N1 C9 H9C 109.5
H9A C9 H9C 109.5
H9B C9 H9C 109.5
N2 C10 H10A 109.5
N2 C10 H10B 109.5
H10A C10 H10B 109.5
N2 C10 H10C 109.5
H10A C10 H10C 109.5
H10B C10 H10C 109.5
N3 C11 H11A 109.5
N3 C11 H11B 109.5
H11A C11 H11B 109.5
N3 C11 H11C 109.5
H11A C11 H11C 109.5
H11B C11 H11C 109.5
N4 C12 H12A 109.5
N4 C12 H12B 109.5
H12A C12 H12B 109.5
N4 C12 H12C 109.5
H12A C12 H12C 109.5
H12B C12 H12C 109.5
C14 C13 H13A 120.0
C14 C13 H13B 120.0
H13A C13 H13B 120.0
C13 C14 C19 123.2(7)
C13 C14 C15 123.1(7)
C19 C14 C15 113.6(6)
C13 C14 Yb1 117.7(5)
C19 C14 Yb1 75.8(4)
C15 C14 Yb1 72.8(4)
C16 C15 C14 122.1(7)
C16 C15 Yb1 76.4(4)
C14 C15 Yb1 76.3(4)
C16 C15 H15 119.0
C14 C15 H15 119.0
Yb1 C15 H15 119.2
C17 C16 C15 121.8(7)
C17 C16 Yb1 74.7(4)
C15 C16 Yb1 74.0(4)
C17 C16 H16 119.1
C15 C16 H16 119.1
Yb1 C16 H16 123.7
C16 C17 C18 117.5(6)
C16 C17 Yb1 75.9(4)
C18 C17 Yb1 77.8(4)
C16 C17 H17 121.3
C18 C17 H17 121.3
Yb1 C17 H17 116.0
C19 C18 C17 121.2(7)
C19 C18 Yb1 75.1(4)
C17 C18 Yb1 72.4(4)
C19 C18 H18 119.4
C17 C18 H18 119.4
Yb1 C18 H18 124.7
C18 C19 C14 123.3(6)
C18 C19 Yb1 76.4(4)
C14 C19 Yb1 74.0(4)
C18 C19 H19 118.3
C14 C19 H19 118.3
Yb1 C19 H19 122.5
C36 B2 C28 106.1(5)
C36 B2 C44 110.7(5)
C28 B2 C44 112.6(5)
C36 B2 C20 112.8(5)
C28 B2 C20 112.1(5)
C44 B2 C20 102.7(5)
C25 C20 C21 114.3(6)
C25 C20 B2 122.4(6)
C21 C20 B2 123.2(6)
C22 C21 C20 125.0(6)
C22 C21 H21 117.5
C20 C21 H21 117.5
C21 C22 C23 118.1(6)
C21 C22 C26 122.0(7)
C23 C22 C26 119.9(6)
C24 C23 C22 120.4(6)
C24 C23 H23 119.8
C22 C23 H23 119.8
C23 C24 C25 118.3(6)
C23 C24 C27 120.6(6)
C25 C24 C27 121.1(6)
C20 C25 C24 123.9(6)
C20 C25 H25 118.0
C24 C25 H25 118.0
C22 C26 H26A 109.5
C22 C26 H26B 109.5
H26A C26 H26B 109.5
C22 C26 H26C 109.5
H26A C26 H26C 109.5
H26B C26 H26C 109.5
C24 C27 H27A 109.5
C24 C27 H27B 109.5
H27A C27 H27B 109.5
C24 C27 H27C 109.5
H27A C27 H27C 109.5
H27B C27 H27C 109.5
C29 C28 C33 115.1(6)
C29 C28 B2 123.7(5)
C33 C28 B2 121.2(6)
C28 C29 C30 124.1(6)
C28 C29 H29 117.9
C30 C29 H29 117.9
C31 C30 C29 117.7(6)
C31 C30 C34 120.8(6)
C29 C30 C34 121.4(6)
C30 C31 C32 120.7(6)
C30 C31 H31 119.7
C32 C31 H31 119.7
C33 C32 C31 118.6(6)
C33 C32 C35 120.4(6)
C31 C32 C35 120.9(6)
C32 C33 C28 123.6(6)
C32 C33 H33 118.2
C28 C33 H33 118.2
C30 C34 H34A 109.5
C30 C34 H34B 109.5
H34A C34 H34B 109.5
C30 C34 H34C 109.5
H34A C34 H34C 109.5
H34B C34 H34C 109.5
C32 C35 H35A 109.5
C32 C35 H35B 109.5
H35A C35 H35B 109.5
C32 C35 H35C 109.5
H35A C35 H35C 109.5
H35B C35 H35C 109.5
C37 C36 C41 115.8(6)
C37 C36 B2 121.8(6)
C41 C36 B2 122.3(5)
C36 C37 C38 123.2(6)
C36 C37 H37 118.4
C38 C37 H37 118.4
C39 C38 C37 118.4(6)
C39 C38 C42 121.1(6)
C37 C38 C42 120.5(6)
C40 C39 C38 120.9(6)
C40 C39 H39 119.6
C38 C39 H39 119.6
C39 C40 C41 118.8(6)
C39 C40 C43 121.1(6)
C41 C40 C43 120.2(6)
C40 C41 C36 122.9(6)
C40 C41 H41 118.5
C36 C41 H41 118.5
C38 C42 H42A 109.5
C38 C42 H42B 109.5
H42A C42 H42B 109.5
C38 C42 H42C 109.5
H42A C42 H42C 109.5
H42B C42 H42C 109.5
C40 C43 H43A 109.5
C40 C43 H43B 109.5
H43A C43 H43B 109.5
C40 C43 H43C 109.5
H43A C43 H43C 109.5
H43B C43 H43C 109.5
C49 C44 C45 115.4(6)
C49 C44 B2 120.7(6)
C45 C44 B2 123.3(5)
C46 C45 C44 123.1(6)
C46 C45 H45 118.5
C44 C45 H45 118.5
C45 C46 C47 119.1(6)
C45 C46 C50 119.9(6)
C47 C46 C50 120.9(6)
C48 C47 C46 120.1(6)
C48 C47 H47 120.0
C46 C47 H47 120.0
C47 C48 C49 119.0(6)
C47 C48 C51 121.3(6)
C49 C48 C51 119.6(6)
C48 C49 C44 123.2(6)
C48 C49 H49 118.4
C44 C49 H49 118.4
C46 C50 H50A 109.5
C46 C50 H50B 109.5
H50A C50 H50B 109.5
C46 C50 H50C 109.5
H50A C50 H50C 109.5
H50B C50 H50C 109.5
C48 C51 H51A 109.5
C48 C51 H51B 109.5
H51A C51 H51B 109.5
C48 C51 H51C 109.5
H51A C51 H51C 109.5
H51B C51 H51C 109.5
C55 O1 C52 110.3(7)
O1 C52 C53 106.5(8)
O1 C52 H52A 110.4
C53 C52 H52A 110.4
O1 C52 H52B 110.4
C53 C52 H52B 110.4
H52A C52 H52B 108.6
C52 C53 C54 103.0(8)
C52 C53 H53A 111.2
C54 C53 H53A 111.2
C52 C53 H53B 111.2
C54 C53 H53B 111.2
H53A C53 H53B 109.1
C55 C54 C53 100.2(8)
C55 C54 H54A 111.7
C53 C54 H54A 111.7
C55 C54 H54B 111.7
C53 C54 H54B 111.7
H54A C54 H54B 109.5
O1 C55 C54 106.5(7)
O1 C55 H55A 110.4
C54 C55 H55A 110.4
O1 C55 H55B 110.4
C54 C55 H55B 110.4
H55A C55 H55B 108.6
C59 O2 C56 109.2(6)
O2 C56 C57 106.8(7)
O2 C56 H56A 110.4
C57 C56 H56A 110.4
O2 C56 H56B 110.4
C57 C56 H56B 110.4
H56A C56 H56B 108.6
C56 C57 C58 101.8(6)
C56 C57 H57A 111.4
C58 C57 H57A 111.4
C56 C57 H57B 111.4
C58 C57 H57B 111.4
H57A C57 H57B 109.3
C59 C58 C57 102.2(7)
C59 C58 H58A 111.3
C57 C58 H58A 111.3
C59 C58 H58B 111.3
C57 C58 H58B 111.3
H58A C58 H58B 109.2
O2 C59 C58 106.9(7)
O2 C59 H59A 110.4
C58 C59 H59A 110.4
O2 C59 H59B 110.4
C58 C59 H59B 110.4
H59A C59 H59B 108.6
C63 O3 C60 108.4(5)
O3 C60 C61 105.2(6)
O3 C60 H60A 110.7
C61 C60 H60A 110.7
O3 C60 H60B 110.7
C61 C60 H60B 110.7
H60A C60 H60B 108.8
C60 C61 C62 102.1(6)
C60 C61 H61A 111.4
C62 C61 H61A 111.4
C60 C61 H61B 111.4
C62 C61 H61B 111.4
H61A C61 H61B 109.2
C63 C62 C61 101.9(6)
C63 C62 H62A 111.4
C61 C62 H62A 111.4
C63 C62 H62B 111.4
C61 C62 H62B 111.4
H62A C62 H62B 109.2
O3 C63 C62 107.8(6)
O3 C63 H63A 110.1
C62 C63 H63A 110.1
O3 C63 H63B 110.1
C62 C63 H63B 110.1
H63A C63 H63B 108.5

loop_
_geom_bond_atom_site_label_1
_geom_bond_atom_site_label_2
_geom_bond_distance
Yb1 N3 2.495(6)
Yb1 N2 2.531(5)
Yb1 N1 2.557(5)
Yb1 N4 2.561(6)
Yb1 C15 2.725(7)
Yb1 C17 2.740(7)
Yb1 C16 2.755(7)
Yb1 C14 2.771(6)
Yb1 C19 2.794(6)
Yb1 C18 2.810(7)
N1 C8 1.478(9)
N1 C9 1.481(8)
N1 C1 1.509(9)
N2 C2 1.485(8)
N2 C10 1.488(9)
N2 C3 1.489(9)
N3 C11 1.476(8)
N3 C4 1.478(9)
N3 C5 1.518(9)
N4 C6 1.467(9)
N4 C7 1.483(8)
N4 C12 1.484(9)
C1 C2 1.514(9)
C1 H1A 0.9900
C1 H1B 0.9900
C2 H2A 0.9900
C2 H2B 0.9900
C3 C4 1.515(10)
C3 H3A 0.9900
C3 H3B 0.9900
C4 H4A 0.9900
C4 H4B 0.9900
C5 C6 1.523(10)
C5 H5A 0.9900
C5 H5B 0.9900
C6 H6A 0.9900
C6 H6B 0.9900
C7 C8 1.497(10)
C7 H7A 0.9900
C7 H7B 0.9900
C8 H8A 0.9900
C8 H8B 0.9900
C9 H9A 0.9800
C9 H9B 0.9800
C9 H9C 0.9800
C10 H10A 0.9800
C10 H10B 0.9800
C10 H10C 0.9800
C11 H11A 0.9800
C11 H11B 0.9800
C11 H11C 0.9800
C12 H12A 0.9800
C12 H12B 0.9800
C12 H12C 0.9800
C13 C14 1.370(10)
C13 H13A 0.9500
C13 H13B 0.9500
C14 C19 1.450(10)
C14 C15 1.465(10)
C15 C16 1.399(10)
C15 H15 0.9500
C16 C17 1.397(10)
C16 H16 0.9500
C17 C18 1.429(9)
C17 H17 0.9500
C18 C19 1.378(10)
C18 H18 0.9500
C19 H19 0.9500
B2 C36 1.650(9)
B2 C28 1.651(10)
B2 C44 1.654(9)
B2 C20 1.656(9)
C20 C25 1.393(9)
C20 C21 1.402(9)
C21 C22 1.371(9)
C21 H21 0.9500
C22 C23 1.402(10)
C22 C26 1.509(9)
C23 C24 1.391(9)
C23 H23 0.9500
C24 C25 1.398(9)
C24 C27 1.495(10)
C25 H25 0.9500
C26 H26A 0.9800
C26 H26B 0.9800
C26 H26C 0.9800
C27 H27A 0.9800
C27 H27B 0.9800
C27 H27C 0.9800
C28 C29 1.403(9)
C28 C33 1.404(9)
C29 C30 1.412(9)
C29 H29 0.9500
C30 C31 1.401(9)
C30 C34 1.506(10)
C31 C32 1.408(10)
C31 H31 0.9500
C32 C33 1.399(9)
C32 C35 1.509(9)
C33 H33 0.9500
C34 H34A 0.9800
C34 H34B 0.9800
C34 H34C 0.9800
C35 H35A 0.9800
C35 H35B 0.9800
C35 H35C 0.9800
C36 C37 1.394(9)
C36 C41 1.408(9)
C37 C38 1.406(9)
C37 H37 0.9500
C38 C39 1.398(9)
C38 C42 1.517(9)
C39 C40 1.384(9)
C39 H39 0.9500
C40 C41 1.403(9)
C40 C43 1.519(9)
C41 H41 0.9500
C42 H42A 0.9800
C42 H42B 0.9800
C42 H42C 0.9800
C43 H43A 0.9800
C43 H43B 0.9800
C43 H43C 0.9800
C44 C49 1.403(9)
C44 C45 1.407(9)
C45 C46 1.387(9)
C45 H45 0.9500
C46 C47 1.401(9)
C46 C50 1.520(9)
C47 C48 1.391(9)
C47 H47 0.9500
C48 C49 1.394(9)
C48 C51 1.531(9)
C49 H49 0.9500
C50 H50A 0.9800
C50 H50B 0.9800
C50 H50C 0.9800
C51 H51A 0.9800
C51 H51B 0.9800
C51 H51C 0.9800
O1 C55 1.414(10)
O1 C52 1.429(10)
C52 C53 1.507(12)
C52 H52A 0.9900
C52 H52B 0.9900
C53 C54 1.555(13)
C53 H53A 0.9900
C53 H53B 0.9900
C54 C55 1.510(13)
C54 H54A 0.9900
C54 H54B 0.9900
C55 H55A 0.9900
C55 H55B 0.9900
O2 C59 1.422(10)
O2 C56 1.444(9)
C56 C57 1.514(11)
C56 H56A 0.9900
C56 H56B 0.9900
C57 C58 1.523(11)
C57 H57A 0.9900
C57 H57B 0.9900
C58 C59 1.523(11)
C58 H58A 0.9900
C58 H58B 0.9900
C59 H59A 0.9900
C59 H59B 0.9900
O3 C63 1.447(9)
O3 C60 1.449(9)
C60 C61 1.514(10)
C60 H60A 0.9900
C60 H60B 0.9900
C61 C62 1.530(11)
C61 H61A 0.9900
C61 H61B 0.9900
C62 C63 1.507(11)
C62 H62A 0.9900
C62 H62B 0.9900
C63 H63A 0.9900
C63 H63B 0.9900
